data_2016000
loop_
_publ_author_name
'Zeller, Matthias'
'Pett, Virginia B.'
'Haynes, LeRoy W.'

_publ_section_title
;
 Ring opening of pyridines: the pseudo-<i>cis</i> and
 pseudo-<i>trans</i> isomers of tetra-<i>n</i>-butylammonium
 4-nitro-5-oxo-2-pentenenitrilate
;
_journal_coeditor_code LN3045
_journal_issue 6
_journal_name_full 'Acta Crystallographica Section C'
_journal_page_first o343
_journal_page_last o346
_journal_paper_doi 10.1107/S0108270107019506
_journal_volume 63
_journal_year 2007
_chemical_formula_iupac 'C16 H36 N +, C5 H3 N2 O3 -'
_chemical_formula_moiety 'C16 H36 N +, C5 H3 N2 O3 -'
_chemical_formula_sum 'C21 H39 N3 O3'
_chemical_formula_weight 381.55
_chemical_name_systematic
;
tetra-<i>n</i>-butylammonium 4-nitro-5-oxo-2-pentenenitrilate
;
_space_group_IT_number 14
_symmetry_cell_setting monoclinic
_symmetry_space_group_name_Hall '-P 2yn'
_symmetry_space_group_name_H-M 'P 1 21/n 1'
_atom_sites_solution_hydrogens geom
_atom_sites_solution_primary direct
_atom_sites_solution_secondary difmap
_audit_creation_method SHELXL-97
_cell_angle_alpha 90.00
_cell_angle_beta 95.894(2)
_cell_angle_gamma 90.00
_cell_formula_units_Z 4
_cell_length_a 9.7894(9)
_cell_length_b 18.3872(16)
_cell_length_c 12.2327(11)
_cell_measurement_reflns_used 7740
_cell_measurement_temperature 100(2)
_cell_measurement_theta_max 30.54
_cell_measurement_theta_min 2.54
_cell_volume 2190.2(3)
_computing_cell_refinement 'SAINT-Plus (Bruker, 2003)'
_computing_data_collection 'SMART (Bruker, 1997)'
_computing_data_reduction SAINT-Plus
_computing_molecular_graphics SHELXTL
_computing_publication_material SHELXTL
_computing_structure_refinement SHELXTL
_computing_structure_solution 'SHELXTL (Bruker, 2000)'
_diffrn_ambient_temperature 100(2)
_diffrn_measured_fraction_theta_full 0.995
_diffrn_measured_fraction_theta_max 0.995
_diffrn_measurement_device_type 'Bruker SMART APEX CCD diffractometer'
_diffrn_measurement_method '\w scans'
_diffrn_radiation_monochromator graphite
_diffrn_radiation_source 'fine-focus sealed tube'
_diffrn_radiation_type MoK\a
_diffrn_radiation_wavelength 0.71073
_diffrn_reflns_av_R_equivalents 0.0326
_diffrn_reflns_av_sigmaI/netI 0.0306
_diffrn_reflns_limit_h_max 12
_diffrn_reflns_limit_h_min -12
_diffrn_reflns_limit_k_max 24
_diffrn_reflns_limit_k_min -24
_diffrn_reflns_limit_l_max 16
_diffrn_reflns_limit_l_min -16
_diffrn_reflns_number 18699
_diffrn_reflns_theta_full 28.28
_diffrn_reflns_theta_max 28.28
_diffrn_reflns_theta_min 2.01
_diffrn_standards_decay_% 0
_diffrn_standards_number 0
_exptl_absorpt_coefficient_mu 0.077
_exptl_absorpt_correction_T_max 0.992
_exptl_absorpt_correction_T_min 0.792
_exptl_absorpt_correction_type multi-scan
_exptl_absorpt_process_details '(SADABS in SAINT-Plus; Bruker, 2003)'
_exptl_crystal_colour yellow
_exptl_crystal_density_diffrn 1.157
_exptl_crystal_density_method 'not measured'
_exptl_crystal_description plate
_exptl_crystal_F_000 840
_exptl_crystal_size_max 0.73
_exptl_crystal_size_mid 0.59
_exptl_crystal_size_min 0.10
_refine_diff_density_max 0.397
_refine_diff_density_min -0.180
_refine_ls_extinction_method none
_refine_ls_goodness_of_fit_ref 1.186
_refine_ls_hydrogen_treatment constr
_refine_ls_matrix_type full
_refine_ls_number_parameters 248
_refine_ls_number_reflns 5402
_refine_ls_number_restraints 0
_refine_ls_restrained_S_all 1.186
_refine_ls_R_factor_all 0.0646
_refine_ls_R_factor_gt 0.0579
_refine_ls_shift/su_max 0.000
_refine_ls_shift/su_mean 0.000
_refine_ls_structure_factor_coef Fsqd
_refine_ls_weighting_details 'calc w=1/[\s^2^(Fo^2^)+(0.046P)^2^+1.24P] where P=(Fo^2^+2Fc^2^)/3'
_refine_ls_weighting_scheme calc
_refine_ls_wR_factor_gt 0.1326
_refine_ls_wR_factor_ref 0.1358
_reflns_number_gt 4809
_reflns_number_total 5402
_reflns_threshold_expression 'I > 2\s(I)'
_cod_data_source_file ln3045.cif
_cod_data_source_block II
_cod_original_sg_symbol_H-M 'P 21/n'
_cod_database_code 2016000
_cod_database_fobs_code 2016000

loop_
_symmetry_equiv_pos_as_xyz
'x, y, z'
'-x+1/2, y+1/2, -z+1/2'
'-x, -y, -z'
'x-1/2, -y-1/2, z-1/2'

loop_
_atom_site_type_symbol
_atom_site_label
_atom_site_fract_x
_atom_site_fract_y
_atom_site_fract_z
_atom_site_U_iso_or_equiv
_atom_site_adp_type
_atom_site_calc_flag
_atom_site_refinement_flags
_atom_site_occupancy
C C1 0.63204(14) 0.54280(8) 0.32202(11) 0.0164(3) Uani d . 1
H H1A 0.6031 0.5820 0.3702 0.020 Uiso calc R 1
H H1B 0.6666 0.5020 0.3700 0.020 Uiso calc R 1
C C2 0.74961(15) 0.57108(8) 0.26236(12) 0.0183(3) Uani d . 1
H H2A 0.7195 0.6144 0.2183 0.022 Uiso calc R 1
H H2B 0.7786 0.5333 0.2119 0.022 Uiso calc R 1
C C3 0.87024(15) 0.59110(8) 0.34724(12) 0.0189(3) Uani d . 1
H H3A 0.8392 0.6276 0.3988 0.023 Uiso calc R 1
H H3B 0.9001 0.5473 0.3902 0.023 Uiso calc R 1
C C4 0.99152(16) 0.62164(9) 0.29370(14) 0.0248(3) Uani d . 1
H H4A 1.0225 0.5857 0.2425 0.037 Uiso calc R 1
H H4B 1.0667 0.6326 0.3505 0.037 Uiso calc R 1
H H4C 0.9635 0.6662 0.2536 0.037 Uiso calc R 1
C C5 0.44491(15) 0.57737(8) 0.17477(12) 0.0169(3) Uani d . 1
H H5A 0.5166 0.5953 0.1300 0.020 Uiso calc R 1
H H5B 0.3698 0.5568 0.1237 0.020 Uiso calc R 1
C C6 0.38857(15) 0.64184(8) 0.23411(12) 0.0187(3) Uani d . 1
H H6A 0.4632 0.6642 0.2837 0.022 Uiso calc R 1
H H6B 0.3166 0.6249 0.2794 0.022 Uiso calc R 1
C C7 0.32799(17) 0.69845(8) 0.15138(12) 0.0216(3) Uani d . 1
H H7A 0.4032 0.7213 0.1153 0.026 Uiso calc R 1
H H7B 0.2659 0.6739 0.0939 0.026 Uiso calc R 1
C C8 0.24848(16) 0.75733(8) 0.20554(13) 0.0227(3) Uani d . 1
H H8A 0.1708 0.7353 0.2378 0.034 Uiso calc R 1
H H8B 0.2143 0.7933 0.1503 0.034 Uiso calc R 1
H H8C 0.3092 0.7813 0.2633 0.034 Uiso calc R 1
C C9 0.40544(14) 0.49097(8) 0.32781(11) 0.0162(3) Uani d . 1
H H9A 0.4496 0.4514 0.3736 0.019 Uiso calc R 1
H H9B 0.3888 0.5318 0.3776 0.019 Uiso calc R 1
C C10 0.26728(15) 0.46365(8) 0.27566(12) 0.0187(3) Uani d . 1
H H10A 0.2796 0.4184 0.2338 0.022 Uiso calc R 1
H H10B 0.2239 0.5006 0.2244 0.022 Uiso calc R 1
C C11 0.17640(16) 0.44895(8) 0.36777(13) 0.0209(3) Uani d . 1
H H11A 0.2244 0.4147 0.4211 0.025 Uiso calc R 1
H H11B 0.1625 0.4950 0.4070 0.025 Uiso calc R 1
C C12 0.03667(16) 0.41727(9) 0.32632(15) 0.0262(3) Uani d . 1
H H12A -0.0108 0.4505 0.2724 0.039 Uiso calc R 1
H H12B -0.0183 0.4109 0.3882 0.039 Uiso calc R 1
H H12C 0.0493 0.3700 0.2916 0.039 Uiso calc R 1
C C13 0.54293(15) 0.45516(8) 0.17377(12) 0.0173(3) Uani d . 1
H H13A 0.4571 0.4361 0.1341 0.021 Uiso calc R 1
H H13B 0.5991 0.4755 0.1183 0.021 Uiso calc R 1
C C14 0.62082(16) 0.39207(8) 0.23095(12) 0.0212(3) Uani d . 1
H H14A 0.5679 0.3725 0.2891 0.025 Uiso calc R 1
H H14B 0.7104 0.4095 0.2662 0.025 Uiso calc R 1
C C15 0.64426(17) 0.33200(8) 0.14898(13) 0.0226(3) Uani d . 1
H H15A 0.5575 0.3049 0.1308 0.027 Uiso calc R 1
H H15B 0.6704 0.3542 0.0804 0.027 Uiso calc R 1
C C16 0.75587(17) 0.27925(9) 0.19360(15) 0.0268(3) Uani d . 1
H H16A 0.8427 0.3055 0.2095 0.040 Uiso calc R 1
H H16B 0.7668 0.2413 0.1389 0.040 Uiso calc R 1
H H16C 0.7301 0.2569 0.2612 0.040 Uiso calc R 1
N N1 0.50602(12) 0.51662(6) 0.24910(9) 0.0153(2) Uani d . 1
C C17 0.20257(17) 0.77034(9) 0.50905(13) 0.0254(3) Uani d . 1
H H17 0.1375 0.7324 0.5134 0.030 Uiso calc R 1
C C18 0.34253(16) 0.75045(8) 0.50268(12) 0.0203(3) Uani d . 1
C C19 0.45254(16) 0.80048(8) 0.49434(12) 0.0202(3) Uani d . 1
H H19 0.5414 0.7803 0.4912 0.024 Uiso calc R 1
N N2 0.37436(14) 0.67619(7) 0.50370(10) 0.0214(3) Uani d . 1
O O1 0.49752(12) 0.65604(6) 0.50463(9) 0.0251(3) Uani d . 1
O O2 0.28071(13) 0.62929(6) 0.50371(10) 0.0289(3) Uani d . 1
O O3 0.16086(12) 0.83358(7) 0.50927(11) 0.0317(3) Uani d . 1
C C20 0.44254(16) 0.87390(8) 0.49049(13) 0.0225(3) Uani d . 1
H H20 0.3557 0.8965 0.4936 0.027 Uiso calc R 1
C C21 0.56115(17) 0.91752(9) 0.48180(13) 0.0244(3) Uani d . 1
N N3 0.65593(16) 0.95393(8) 0.47543(13) 0.0312(3) Uani d . 1

loop_
_atom_site_aniso_label
_atom_site_aniso_U_11
_atom_site_aniso_U_22
_atom_site_aniso_U_33
_atom_site_aniso_U_12
_atom_site_aniso_U_13
_atom_site_aniso_U_23
C1 0.0139(6) 0.0180(7) 0.0169(6) -0.0007(5) -0.0006(5) -0.0018(5)
C2 0.0161(7) 0.0200(7) 0.0189(7) -0.0029(5) 0.0015(5) 0.0007(5)
C3 0.0158(7) 0.0202(7) 0.0203(7) -0.0012(5) -0.0003(5) -0.0001(5)
C4 0.0174(7) 0.0287(8) 0.0281(8) -0.0041(6) 0.0007(6) 0.0028(6)
C5 0.0168(7) 0.0162(7) 0.0174(6) 0.0002(5) 0.0001(5) 0.0032(5)
C6 0.0199(7) 0.0170(7) 0.0191(7) 0.0007(5) 0.0008(5) 0.0012(5)
C7 0.0257(8) 0.0182(7) 0.0204(7) 0.0024(6) -0.0008(6) 0.0023(5)
C8 0.0245(8) 0.0163(7) 0.0271(8) 0.0004(6) 0.0019(6) 0.0018(6)
C9 0.0153(7) 0.0165(6) 0.0171(6) -0.0009(5) 0.0035(5) 0.0016(5)
C10 0.0164(7) 0.0189(7) 0.0209(7) -0.0026(5) 0.0020(5) 0.0002(5)
C11 0.0186(7) 0.0210(7) 0.0237(7) -0.0019(6) 0.0051(6) 0.0005(6)
C12 0.0191(8) 0.0246(8) 0.0355(9) -0.0029(6) 0.0063(6) -0.0024(7)
C13 0.0176(7) 0.0173(7) 0.0171(7) 0.0006(5) 0.0017(5) -0.0027(5)
C14 0.0244(8) 0.0194(7) 0.0198(7) 0.0048(6) 0.0017(6) -0.0011(6)
C15 0.0255(8) 0.0177(7) 0.0246(7) -0.0008(6) 0.0027(6) -0.0036(6)
C16 0.0249(8) 0.0190(7) 0.0366(9) 0.0011(6) 0.0037(7) -0.0049(6)
N1 0.0137(6) 0.0157(6) 0.0166(6) -0.0004(4) 0.0014(4) -0.0003(4)
C17 0.0218(8) 0.0293(8) 0.0248(8) -0.0013(6) 0.0009(6) -0.0062(6)
C18 0.0225(8) 0.0205(7) 0.0175(7) 0.0023(6) -0.0005(5) -0.0021(5)
C19 0.0202(7) 0.0240(7) 0.0163(7) 0.0038(6) 0.0011(5) -0.0015(5)
N2 0.0275(7) 0.0211(6) 0.0150(6) 0.0012(5) -0.0001(5) -0.0012(5)
O1 0.0278(6) 0.0212(5) 0.0257(6) 0.0073(5) 0.0006(5) -0.0014(4)
O2 0.0343(7) 0.0237(6) 0.0281(6) -0.0067(5) -0.0006(5) -0.0016(5)
O3 0.0219(6) 0.0317(6) 0.0408(7) 0.0068(5) -0.0006(5) -0.0092(5)
C20 0.0208(7) 0.0226(7) 0.0238(7) 0.0031(6) 0.0010(6) -0.0011(6)
C21 0.0269(8) 0.0196(7) 0.0265(8) 0.0064(6) 0.0015(6) 0.0002(6)
N3 0.0269(8) 0.0227(7) 0.0439(9) 0.0023(6) 0.0038(6) 0.0027(6)

loop_
_atom_type_symbol
_atom_type_description
_atom_type_scat_dispersion_real
_atom_type_scat_dispersion_imag
_atom_type_scat_source
C C 0.0033 0.0016 'International Tables Vol C Tables 4.2.6.8 and 6.1.1.4'
H H 0.0000 0.0000 'International Tables Vol C Tables 4.2.6.8 and 6.1.1.4'
N N 0.0061 0.0033 'International Tables Vol C Tables 4.2.6.8 and 6.1.1.4'
O O 0.0106 0.0060 'International Tables Vol C Tables 4.2.6.8 and 6.1.1.4'

loop_
_geom_angle_atom_site_label_1
_geom_angle_atom_site_label_2
_geom_angle_atom_site_label_3
_geom_angle
C2 C1 N1 115.80(11)
C2 C1 H1A 108.3
N1 C1 H1A 108.3
C2 C1 H1B 108.3
N1 C1 H1B 108.3
H1A C1 H1B 107.4
C1 C2 C3 109.02(12)
C1 C2 H2A 109.9
C3 C2 H2A 109.9
C1 C2 H2B 109.9
C3 C2 H2B 109.9
H2A C2 H2B 108.3
C4 C3 C2 112.18(12)
C4 C3 H3A 109.2
C2 C3 H3A 109.2
C4 C3 H3B 109.2
C2 C3 H3B 109.2
H3A C3 H3B 107.9
C3 C4 H4A 109.5
C3 C4 H4B 109.5
H4A C4 H4B 109.5
C3 C4 H4C 109.5
H4A C4 H4C 109.5
H4B C4 H4C 109.5
C6 C5 N1 115.19(11)
C6 C5 H5A 108.5
N1 C5 H5A 108.5
C6 C5 H5B 108.5
N1 C5 H5B 108.5
H5A C5 H5B 107.5
C5 C6 C7 110.46(12)
C5 C6 H6A 109.6
C7 C6 H6A 109.6
C5 C6 H6B 109.6
C7 C6 H6B 109.6
H6A C6 H6B 108.1
C8 C7 C6 112.13(13)
C8 C7 H7A 109.2
C6 C7 H7A 109.2
C8 C7 H7B 109.2
C6 C7 H7B 109.2
H7A C7 H7B 107.9
C7 C8 H8A 109.5
C7 C8 H8B 109.5
H8A C8 H8B 109.5
C7 C8 H8C 109.5
H8A C8 H8C 109.5
H8B C8 H8C 109.5
C10 C9 N1 116.27(11)
C10 C9 H9A 108.2
N1 C9 H9A 108.2
C10 C9 H9B 108.2
N1 C9 H9B 108.2
H9A C9 H9B 107.4
C9 C10 C11 107.99(12)
C9 C10 H10A 110.1
C11 C10 H10A 110.1
C9 C10 H10B 110.1
C11 C10 H10B 110.1
H10A C10 H10B 108.4
C12 C11 C10 113.10(13)
C12 C11 H11A 109.0
C10 C11 H11A 109.0
C12 C11 H11B 109.0
C10 C11 H11B 109.0
H11A C11 H11B 107.8
C11 C12 H12A 109.5
C11 C12 H12B 109.5
H12A C12 H12B 109.5
C11 C12 H12C 109.5
H12A C12 H12C 109.5
H12B C12 H12C 109.5
C14 C13 N1 115.26(11)
C14 C13 H13A 108.5
N1 C13 H13A 108.5
C14 C13 H13B 108.5
N1 C13 H13B 108.5
H13A C13 H13B 107.5
C13 C14 C15 110.65(12)
C13 C14 H14A 109.5
C15 C14 H14A 109.5
C13 C14 H14B 109.5
C15 C14 H14B 109.5
H14A C14 H14B 108.1
C16 C15 C14 112.16(13)
C16 C15 H15A 109.2
C14 C15 H15A 109.2
C16 C15 H15B 109.2
C14 C15 H15B 109.2
H15A C15 H15B 107.9
C15 C16 H16A 109.5
C15 C16 H16B 109.5
H16A C16 H16B 109.5
C15 C16 H16C 109.5
H16A C16 H16C 109.5
H16B C16 H16C 109.5
C9 N1 C5 111.42(11)
C9 N1 C1 105.37(10)
C5 N1 C1 111.25(10)
C9 N1 C13 111.21(11)
C5 N1 C13 106.60(10)
C1 N1 C13 111.10(11)
O3 C17 C18 124.18(16)
O3 C17 H17 117.9
C18 C17 H17 117.9
N2 C18 C17 117.60(14)
N2 C18 C19 117.39(14)
C17 C18 C19 125.01(14)
C20 C19 C18 126.33(15)
C20 C19 H19 116.8
C18 C19 H19 116.8
O2 N2 O1 119.66(13)
O2 N2 C18 120.44(13)
O1 N2 C18 119.90(13)
C19 C20 C21 120.49(15)
C19 C20 H20 119.8
C21 C20 H20 119.8
N3 C21 C20 178.74(18)

loop_
_geom_bond_atom_site_label_1
_geom_bond_atom_site_label_2
_geom_bond_distance
C1 C2 1.517(2)
C1 N1 1.5243(17)
C1 H1A 0.9900
C1 H1B 0.9900
C2 C3 1.5350(19)
C2 H2A 0.9900
C2 H2B 0.9900
C3 C4 1.521(2)
C3 H3A 0.9900
C3 H3B 0.9900
C4 H4A 0.9800
C4 H4B 0.9800
C4 H4C 0.9800
C5 C6 1.523(2)
C5 N1 1.5233(17)
C5 H5A 0.9900
C5 H5B 0.9900
C6 C7 1.528(2)
C6 H6A 0.9900
C6 H6B 0.9900
C7 C8 1.524(2)
C7 H7A 0.9900
C7 H7B 0.9900
C8 H8A 0.9800
C8 H8B 0.9800
C8 H8C 0.9800
C9 C10 1.5203(19)
C9 N1 1.5211(18)
C9 H9A 0.9900
C9 H9B 0.9900
C10 C11 1.530(2)
C10 H10A 0.9900
C10 H10B 0.9900
C11 C12 1.525(2)
C11 H11A 0.9900
C11 H11B 0.9900
C12 H12A 0.9800
C12 H12B 0.9800
C12 H12C 0.9800
C13 C14 1.519(2)
C13 N1 1.5248(18)
C13 H13A 0.9900
C13 H13B 0.9900
C14 C15 1.525(2)
C14 H14A 0.9900
C14 H14B 0.9900
C15 C16 1.520(2)
C15 H15A 0.9900
C15 H15B 0.9900
C16 H16A 0.9800
C16 H16B 0.9800
C16 H16C 0.9800
C17 O3 1.233(2)
C17 C18 1.428(2)
C17 H17 0.9500
C18 N2 1.400(2)
C18 C19 1.428(2)
C19 C20 1.354(2)
C19 H19 0.9500
N2 O2 1.2586(18)
N2 O1 1.2602(18)
C20 C21 1.424(2)
C20 H20 0.9500
C21 N3 1.153(2)

loop_
_geom_hbond_atom_site_label_D
_geom_hbond_atom_site_label_H
_geom_hbond_atom_site_label_A
_geom_hbond_site_symmetry_A
_geom_hbond_distance_DH
_geom_hbond_distance_HA
_geom_hbond_distance_DA
_geom_hbond_angle_DHA
C20 H20 N3 3_676 0.95 2.78 3.348(2) 119
C20 H20 O3 . 0.95 2.26 2.887(2) 123
